data_4089354
loop_
_publ_author_name
'Vela, Javier'
'Zhu, Liwei'
'Flaschenriem, Christine J.'
'Brennessel, William W.'
'Lachicotte, Rene J.'
'Holland, Patrick L.'

_publ_section_title
;
 Macrocyclic Binucleating \b-Diketiminate Ligands and their Lithium,
 Aluminum, and Zinc Complexes.
;
_journal_issue 14
_journal_name_full Organometallics
_journal_page_first 3416
_journal_page_last 3423
_journal_paper_doi 10.1021/om0700258
_journal_volume 26
_journal_year 2007
_chemical_formula_moiety 'C40 H48 N6 Zn2'
_chemical_formula_sum 'C40 H48 N6 Zn2'
_chemical_formula_weight 743.58
_chemical_name_common holjv63
_space_group_IT_number 14
_space_group_name_Hall '-P 2ybc'
_space_group_name_H-M_alt 'P 1 21/c 1'
_symmetry_cell_setting monoclinic
_symmetry_space_group_name_H-M 'P 1 21/c 1'
_atom_sites_solution_hydrogens geom
_atom_sites_solution_primary direct
_atom_sites_solution_secondary difmap
_audit_creation_method SHELXL-97
_cell_angle_alpha 90.00
_cell_angle_beta 113.408(8)
_cell_angle_gamma 90.00
_cell_formula_units_Z 2
_cell_length_a 9.6439(15)
_cell_length_b 17.498(3)
_cell_length_c 11.9596(19)
_cell_measurement_reflns_used 6488
_cell_measurement_temperature 100.0(1)
_cell_measurement_theta_max 28.33
_cell_measurement_theta_min 2.19
_cell_volume 1852.1(5)
_computing_cell_refinement 'SAINT (Bruker, 2003)'
_computing_data_collection 'APEX2 (Bruker, 2004)'
_computing_data_reduction 'SAINT (Bruker, 2003)'
_computing_molecular_graphics 'SHELXTL (Bruker, 2000)'
_computing_publication_material 'SHELXTL (Bruker, 2000)'
_computing_structure_refinement 'SHELXL-97 (Sheldrick, 1997)'
_computing_structure_solution 'SHELXS-97 (Sheldrick, 1997)'
_diffrn_ambient_temperature 100.0(1)
_diffrn_measured_fraction_theta_full 0.995
_diffrn_measured_fraction_theta_max 0.995
_diffrn_measurement_device_type 'Bruker SMART APEX II CCD Platform'
_diffrn_measurement_method 'area detector, \w scans per \f'
_diffrn_radiation_monochromator graphite
_diffrn_radiation_source 'fine-focus sealed tube'
_diffrn_radiation_type MoK\a
_diffrn_radiation_wavelength 0.71073
_diffrn_reflns_av_R_equivalents 0.0240
_diffrn_reflns_av_sigmaI/netI 0.0173
_diffrn_reflns_limit_h_max 12
_diffrn_reflns_limit_h_min -12
_diffrn_reflns_limit_k_max 23
_diffrn_reflns_limit_k_min -23
_diffrn_reflns_limit_l_max 15
_diffrn_reflns_limit_l_min -15
_diffrn_reflns_number 24390
_diffrn_reflns_theta_full 28.41
_diffrn_reflns_theta_max 28.41
_diffrn_reflns_theta_min 2.19
_exptl_absorpt_coefficient_mu 1.331
_exptl_absorpt_correction_T_max 0.7120
_exptl_absorpt_correction_T_min 0.5757
_exptl_absorpt_correction_type multi-scan
_exptl_absorpt_process_details 'SADABS (Blessing, 1995)'
_exptl_crystal_colour colorless
_exptl_crystal_density_diffrn 1.333
_exptl_crystal_density_method 'not measured'
_exptl_crystal_description block
_exptl_crystal_F_000 780
_exptl_crystal_size_max 0.45
_exptl_crystal_size_mid 0.25
_exptl_crystal_size_min 0.25
_refine_diff_density_max 0.979
_refine_diff_density_min -0.765
_refine_diff_density_rms 0.094
_refine_ls_extinction_method none
_refine_ls_goodness_of_fit_ref 1.077
_refine_ls_hydrogen_treatment constr
_refine_ls_matrix_type full
_refine_ls_number_parameters 217
_refine_ls_number_reflns 4635
_refine_ls_number_restraints 0
_refine_ls_restrained_S_all 1.077
_refine_ls_R_factor_all 0.0455
_refine_ls_R_factor_gt 0.0370
_refine_ls_shift/su_max 0.001
_refine_ls_shift/su_mean 0.000
_refine_ls_structure_factor_coef Fsqd
_refine_ls_weighting_details 'calc w=1/[\s^2^(Fo^2^)+(0.0638P)^2^+1.9355P] where P=(Fo^2^+2Fc^2^)/3'
_refine_ls_weighting_scheme calc
_refine_ls_wR_factor_gt 0.1026
_refine_ls_wR_factor_ref 0.1111
_reflns_number_gt 3985
_reflns_number_total 4635
_reflns_threshold_expression >2sigma(I)
_cod_data_source_file om0700258-file003.cif
_cod_data_source_block mBinZn2Et2py2
_cod_database_code 4089354

loop_
_symmetry_equiv_pos_as_xyz
'x, y, z'
'-x, y+1/2, -z+1/2'
'-x, -y, -z'
'x, -y-1/2, z-1/2'

loop_
_atom_site_label
_atom_site_type_symbol
_atom_site_fract_x
_atom_site_fract_y
_atom_site_fract_z
_atom_site_U_iso_or_equiv
_atom_site_adp_type
_atom_site_occupancy
_atom_site_symmetry_multiplicity
_atom_site_calc_flag
_atom_site_refinement_flags
Zn1 Zn 0.86690(3) 0.131578(13) 0.42136(2) 0.01635(9) Uani 1 1 d .
C14 C 0.7148(2) 0.08443(13) 0.4747(2) 0.0219(4) Uani 1 1 d .
H14A H 0.7609 0.0388 0.5245 0.026 Uiso 1 1 calc R
H14B H 0.6921 0.1213 0.5279 0.026 Uiso 1 1 calc R
C24 C 0.5647(3) 0.06029(14) 0.3716(2) 0.0264(5) Uani 1 1 d .
H24A H 0.4980 0.0379 0.4069 0.040 Uiso 1 1 calc R
H24B H 0.5848 0.0224 0.3195 0.040 Uiso 1 1 calc R
H24C H 0.5158 0.1052 0.3228 0.040 Uiso 1 1 calc R
N11 N 1.0854(2) 0.15595(10) 0.51643(16) 0.0168(3) Uani 1 1 d .
N21 N 0.8927(2) 0.10077(10) 0.26915(15) 0.0166(3) Uani 1 1 d .
C11 C 1.3564(2) 0.15869(14) 0.5545(2) 0.0233(4) Uani 1 1 d .
H11A H 1.3652 0.1753 0.6353 0.035 Uiso 1 1 calc R
H11B H 1.3970 0.1984 0.5182 0.035 Uiso 1 1 calc R
H11C H 1.4136 0.1113 0.5622 0.035 Uiso 1 1 calc R
C21 C 1.1910(2) 0.14482(11) 0.47355(19) 0.0173(4) Uani 1 1 d .
C31 C 1.1622(2) 0.12087(12) 0.3537(2) 0.0185(4) Uani 1 1 d .
H31A H 1.2487 0.1171 0.3346 0.022 Uiso 1 1 calc R
C41 C 1.0240(2) 0.10176(11) 0.25808(18) 0.0173(4) Uani 1 1 d .
C51 C 1.0319(3) 0.08232(14) 0.1368(2) 0.0242(4) Uani 1 1 d .
H51A H 0.9305 0.0700 0.0768 0.036 Uiso 1 1 calc R
H51B H 1.0986 0.0382 0.1472 0.036 Uiso 1 1 calc R
H51C H 1.0719 0.1262 0.1082 0.036 Uiso 1 1 calc R
C12 C 1.1266(2) 0.19119(12) 0.63632(18) 0.0192(4) Uani 1 1 d .
H12A H 1.1086 0.2438 0.6448 0.023 Uiso 1 1 calc R
C22 C 1.1997(2) 0.13949(11) 0.74703(19) 0.0162(4) Uani 1 1 d .
C32 C 1.1900(2) 0.05955(12) 0.73830(18) 0.0172(4) Uani 1 1 d .
H32A H 1.1415 0.0362 0.6607 0.021 Uiso 1 1 calc R
C42 C 1.2509(2) 0.01389(12) 0.84257(18) 0.0169(4) Uani 1 1 d .
C52 C 1.3221(2) 0.04871(13) 0.95620(19) 0.0202(4) Uani 1 1 d .
H52A H 1.3635 0.0182 1.0276 0.024 Uiso 1 1 calc R
C62 C 1.3327(3) 0.12810(12) 0.9654(2) 0.0229(4) Uani 1 1 d .
H62A H 1.3817 0.1515 1.0430 0.028 Uiso 1 1 calc R
C72 C 1.2717(2) 0.17326(12) 0.86120(19) 0.0198(4) Uani 1 1 d .
H72A H 1.2792 0.2273 0.8680 0.024 Uiso 1 1 calc R
C82 C 0.7586(2) 0.07332(12) 0.16665(19) 0.0189(4) Uani 1 1 d .
H82A H 0.7594 0.0943 0.0900 0.023 Uiso 1 1 calc R
H82B H 0.6672 0.0930 0.1755 0.023 Uiso 1 1 calc R
N13 N 0.7994(2) 0.25165(10) 0.37133(17) 0.0197(4) Uani 1 1 d .
C13 C 0.8858(3) 0.29405(13) 0.3301(2) 0.0221(4) Uani 1 1 d .
H13A H 0.9730 0.2711 0.3261 0.026 Uiso 1 1 calc R
C23 C 0.8542(3) 0.36925(12) 0.2935(2) 0.0225(4) Uani 1 1 d .
H23A H 0.9182 0.3973 0.2652 0.027 Uiso 1 1 calc R
C33 C 0.7260(3) 0.40287(13) 0.2991(2) 0.0233(4) Uani 1 1 d .
H33A H 0.6999 0.4541 0.2730 0.028 Uiso 1 1 calc R
C43 C 0.6371(3) 0.36054(13) 0.3431(2) 0.0217(4) Uani 1 1 d .
H43A H 0.5503 0.3825 0.3492 0.026 Uiso 1 1 calc R
C53 C 0.6777(2) 0.28530(13) 0.37824(19) 0.0209(4) Uani 1 1 d .
H53A H 0.6167 0.2563 0.4085 0.025 Uiso 1 1 calc R

loop_
_atom_site_aniso_label
_atom_site_aniso_U_11
_atom_site_aniso_U_22
_atom_site_aniso_U_33
_atom_site_aniso_U_23
_atom_site_aniso_U_13
_atom_site_aniso_U_12
Zn1 0.01859(14) 0.01665(14) 0.01559(14) 0.00030(8) 0.00867(10) -0.00050(8)
C14 0.0222(10) 0.0240(10) 0.0225(10) 0.0014(8) 0.0122(8) -0.0025(8)
C24 0.0238(11) 0.0284(12) 0.0307(12) -0.0042(9) 0.0147(9) -0.0042(9)
N11 0.0203(8) 0.0160(8) 0.0140(8) 0.0013(6) 0.0066(7) 0.0012(6)
N21 0.0202(8) 0.0150(8) 0.0145(8) 0.0004(6) 0.0068(7) 0.0002(6)
C11 0.0202(10) 0.0284(11) 0.0208(10) 0.0044(9) 0.0077(8) 0.0001(8)
C21 0.0197(10) 0.0144(9) 0.0169(9) 0.0043(7) 0.0064(8) 0.0010(7)
C31 0.0196(10) 0.0194(9) 0.0195(10) 0.0026(7) 0.0109(8) 0.0016(7)
C41 0.0246(10) 0.0127(8) 0.0162(9) 0.0028(7) 0.0100(8) 0.0022(7)
C51 0.0313(12) 0.0265(11) 0.0185(10) -0.0011(8) 0.0140(9) 0.0002(9)
C12 0.0263(10) 0.0153(9) 0.0150(9) 0.0001(7) 0.0071(8) 0.0027(8)
C22 0.0168(9) 0.0184(9) 0.0151(9) -0.0001(7) 0.0079(8) 0.0019(7)
C32 0.0199(9) 0.0180(9) 0.0134(9) -0.0009(7) 0.0064(7) 0.0013(7)
C42 0.0191(9) 0.0173(9) 0.0155(9) 0.0002(7) 0.0082(8) 0.0009(7)
C52 0.0235(10) 0.0225(10) 0.0133(9) 0.0009(7) 0.0059(8) 0.0020(8)
C62 0.0276(11) 0.0241(11) 0.0149(10) -0.0043(8) 0.0061(8) -0.0001(8)
C72 0.0226(10) 0.0195(10) 0.0177(10) -0.0024(8) 0.0084(8) 0.0009(8)
C82 0.0220(10) 0.0180(9) 0.0151(9) 0.0020(7) 0.0056(8) 0.0016(7)
N13 0.0195(8) 0.0206(9) 0.0211(9) 0.0009(7) 0.0103(7) 0.0016(7)
C13 0.0240(10) 0.0232(10) 0.0220(10) 0.0025(8) 0.0123(9) 0.0028(8)
C23 0.0257(11) 0.0227(11) 0.0220(11) 0.0024(8) 0.0125(9) -0.0002(8)
C33 0.0241(11) 0.0220(10) 0.0212(10) 0.0004(8) 0.0062(8) 0.0046(8)
C43 0.0196(10) 0.0240(10) 0.0197(10) -0.0039(8) 0.0060(8) 0.0031(8)
C53 0.0204(10) 0.0232(10) 0.0202(10) -0.0027(8) 0.0092(8) -0.0008(8)

loop_
_atom_type_symbol
_atom_type_description
_atom_type_scat_dispersion_real
_atom_type_scat_dispersion_imag
_atom_type_scat_source
C C 0.0033 0.0016 'International Tables Vol C Tables 4.2.6.8 and 6.1.1.4'
H H 0.0000 0.0000 'International Tables Vol C Tables 4.2.6.8 and 6.1.1.4'
N N 0.0061 0.0033 'International Tables Vol C Tables 4.2.6.8 and 6.1.1.4'
Zn Zn 0.2839 1.4301 'International Tables Vol C Tables 4.2.6.8 and 6.1.1.4'

loop_
_geom_angle_atom_site_label_1
_geom_angle_atom_site_label_2
_geom_angle_atom_site_label_3
_geom_angle
_geom_angle_site_symmetry_1
_geom_angle_site_symmetry_3
C14 Zn1 N11 130.37(8) . .
C14 Zn1 N21 123.41(8) . .
N11 Zn1 N21 95.20(7) . .
C14 Zn1 N13 107.74(8) . .
N11 Zn1 N13 94.68(7) . .
N21 Zn1 N13 97.99(7) . .
C24 C14 Zn1 115.71(15) . .
C24 C14 H14A 108.4 . .
Zn1 C14 H14A 108.4 . .
C24 C14 H14B 108.4 . .
Zn1 C14 H14B 108.4 . .
H14A C14 H14B 107.4 . .
C14 C24 H24A 109.5 . .
C14 C24 H24B 109.5 . .
H24A C24 H24B 109.5 . .
C14 C24 H24C 109.5 . .
H24A C24 H24C 109.5 . .
H24B C24 H24C 109.5 . .
C21 N11 C12 119.36(18) . .
C21 N11 Zn1 123.13(15) . .
C12 N11 Zn1 117.44(14) . .
C41 N21 C82 118.81(17) . .
C41 N21 Zn1 123.72(14) . .
C82 N21 Zn1 117.43(13) . .
C21 C11 H11A 109.5 . .
C21 C11 H11B 109.5 . .
H11A C11 H11B 109.5 . .
C21 C11 H11C 109.5 . .
H11A C11 H11C 109.5 . .
H11B C11 H11C 109.5 . .
N11 C21 C31 124.5(2) . .
N11 C21 C11 120.23(19) . .
C31 C21 C11 115.30(19) . .
C41 C31 C21 129.5(2) . .
C41 C31 H31A 115.3 . .
C21 C31 H31A 115.3 . .
N21 C41 C31 123.79(19) . .
N21 C41 C51 120.32(19) . .
C31 C41 C51 115.90(19) . .
C41 C51 H51A 109.5 . .
C41 C51 H51B 109.5 . .
H51A C51 H51B 109.5 . .
C41 C51 H51C 109.5 . .
H51A C51 H51C 109.5 . .
H51B C51 H51C 109.5 . .
N11 C12 C22 116.90(17) . .
N11 C12 H12A 121.5 . .
C22 C12 H12A 121.5 . .
C72 C22 C32 119.22(19) . .
C72 C22 C12 118.52(18) . .
C32 C22 C12 122.18(18) . .
C42 C32 C22 120.75(19) . .
C42 C32 H32A 119.6 . .
C22 C32 H32A 119.6 . .
C52 C42 C32 119.24(19) . .
C52 C42 C82 119.85(18) . 3_756
C32 C42 C82 120.91(18) . 3_756
C62 C52 C42 120.3(2) . .
C62 C52 H52A 119.9 . .
C42 C52 H52A 119.9 . .
C72 C62 C52 120.2(2) . .
C72 C62 H62A 119.9 . .
C52 C62 H62A 119.9 . .
C62 C72 C22 120.3(2) . .
C62 C72 H72A 119.8 . .
C22 C72 H72A 119.8 . .
N21 C82 C42 113.25(17) . 3_756
N21 C82 H82A 108.9 . .
C42 C82 H82A 108.9 3_756 .
N21 C82 H82B 108.9 . .
C42 C82 H82B 108.9 3_756 .
H82A C82 H82B 107.7 . .
C53 N13 C13 117.62(19) . .
C53 N13 Zn1 124.73(15) . .
C13 N13 Zn1 117.65(14) . .
N13 C13 C23 123.3(2) . .
N13 C13 H13A 118.3 . .
C23 C13 H13A 118.3 . .
C13 C23 C33 118.3(2) . .
C13 C23 H23A 120.8 . .
C33 C23 H23A 120.8 . .
C43 C33 C23 119.1(2) . .
C43 C33 H33A 120.4 . .
C23 C33 H33A 120.4 . .
C33 C43 C53 118.6(2) . .
C33 C43 H43A 120.7 . .
C53 C43 H43A 120.7 . .
N13 C53 C43 122.9(2) . .
N13 C53 H53A 118.5 . .
C43 C53 H53A 118.5 . .

loop_
_geom_bond_atom_site_label_1
_geom_bond_atom_site_label_2
_geom_bond_distance
_geom_bond_site_symmetry_2
Zn1 C14 1.995(2) .
Zn1 N11 2.0027(18) .
Zn1 N21 2.0065(17) .
Zn1 N13 2.2106(19) .
C14 C24 1.541(3) .
C14 H14A 0.9900 .
C14 H14B 0.9900 .
C24 H24A 0.9800 .
C24 H24B 0.9800 .
C24 H24C 0.9800 .
N11 C21 1.324(3) .
N11 C12 1.463(3) .
N21 C41 1.325(3) .
N21 C82 1.465(3) .
C11 C21 1.521(3) .
C11 H11A 0.9800 .
C11 H11B 0.9800 .
C11 H11C 0.9800 .
C21 C31 1.411(3) .
C31 C41 1.409(3) .
C31 H31A 0.9500 .
C41 C51 1.522(3) .
C51 H51A 0.9800 .
C51 H51B 0.9800 .
C51 H51C 0.9800 .
C12 C22 1.525(3) .
C12 H12A 0.9500 .
C22 C72 1.394(3) .
C22 C32 1.403(3) .
C32 C42 1.399(3) .
C32 H32A 0.9500 .
C42 C52 1.396(3) .
C42 C82 1.530(3) 3_756
C52 C62 1.394(3) .
C52 H52A 0.9500 .
C62 C72 1.393(3) .
C62 H62A 0.9500 .
C72 H72A 0.9500 .
C82 C42 1.530(3) 3_756
C82 H82A 0.9900 .
C82 H82B 0.9900 .
N13 C53 1.345(3) .
N13 C13 1.347(3) .
C13 C23 1.382(3) .
C13 H13A 0.9500 .
C23 C33 1.395(3) .
C23 H23A 0.9500 .
C33 C43 1.385(3) .
C33 H33A 0.9500 .
C43 C53 1.390(3) .
C43 H43A 0.9500 .
C53 H53A 0.9500 .

loop_
_geom_torsion_atom_site_label_1
_geom_torsion_atom_site_label_2
_geom_torsion_atom_site_label_3
_geom_torsion_atom_site_label_4
_geom_torsion
_geom_torsion_site_symmetry_1
_geom_torsion_site_symmetry_4
N11 Zn1 C14 C24 -168.83(14) . .
N21 Zn1 C14 C24 -34.1(2) . .
N13 Zn1 C14 C24 78.56(17) . .
C14 Zn1 N11 C21 139.49(16) . .
N21 Zn1 N11 C21 -3.93(17) . .
N13 Zn1 N11 C21 -102.42(17) . .
C14 Zn1 N11 C12 -43.62(19) . .
N21 Zn1 N11 C12 172.96(14) . .
N13 Zn1 N11 C12 74.48(15) . .
C14 Zn1 N21 C41 -147.41(16) . .
N11 Zn1 N21 C41 -0.35(17) . .
N13 Zn1 N21 C41 95.13(17) . .
C14 Zn1 N21 C82 30.48(18) . .
N11 Zn1 N21 C82 177.53(14) . .
N13 Zn1 N21 C82 -86.99(14) . .
C12 N11 C21 C31 -171.29(19) . .
Zn1 N11 C21 C31 5.5(3) . .
C12 N11 C21 C11 8.0(3) . .
Zn1 N11 C21 C11 -175.13(15) . .
N11 C21 C31 C41 -2.3(4) . .
C11 C21 C31 C41 178.4(2) . .
C82 N21 C41 C31 -174.54(19) . .
Zn1 N21 C41 C31 3.3(3) . .
C82 N21 C41 C51 6.1(3) . .
Zn1 N21 C41 C51 -176.08(14) . .
C21 C31 C41 N21 -2.8(3) . .
C21 C31 C41 C51 176.7(2) . .
C21 N11 C12 C22 -80.0(2) . .
Zn1 N11 C12 C22 102.94(18) . .
N11 C12 C22 C72 165.40(19) . .
N11 C12 C22 C32 -17.9(3) . .
C72 C22 C32 C42 0.3(3) . .
C12 C22 C32 C42 -176.33(19) . .
C22 C32 C42 C52 -0.1(3) . .
C22 C32 C42 C82 -179.61(19) . 3_756
C32 C42 C52 C62 -0.2(3) . .
C82 C42 C52 C62 179.3(2) 3_756 .
C42 C52 C62 C72 0.3(3) . .
C52 C62 C72 C22 0.0(3) . .
C32 C22 C72 C62 -0.3(3) . .
C12 C22 C72 C62 176.5(2) . .
C41 N21 C82 C42 79.1(2) . 3_756
Zn1 N21 C82 C42 -98.91(17) . 3_756
C14 Zn1 N13 C53 0.8(2) . .
N11 Zn1 N13 C53 -134.36(18) . .
N21 Zn1 N13 C53 129.71(18) . .
C14 Zn1 N13 C13 -178.75(16) . .
N11 Zn1 N13 C13 46.13(17) . .
N21 Zn1 N13 C13 -49.80(17) . .
C53 N13 C13 C23 -1.0(3) . .
Zn1 N13 C13 C23 178.60(18) . .
N13 C13 C23 C33 -0.2(3) . .
C13 C23 C33 C43 1.3(3) . .
C23 C33 C43 C53 -1.2(3) . .
C13 N13 C53 C43 1.1(3) . .
Zn1 N13 C53 C43 -178.43(16) . .
C33 C43 C53 N13 0.0(3) . .
